data_8101331
loop_
_publ_author_name
'Zhou, Xin-Hong'
'Yu, Wen-Tao'
'Wang, Ze-Xin'
'Fu, You-Jun'

_publ_section_title
;
Crystal structure of bis(5,5'-dimethyl-2,2'-dipyridyl)-(p-aminobenzoato)-
aquamanganese(II) perchlorate dihydrate, [(C~12~H~12~N~2~)~2~(NH~2~C~6~H~4~COO)
(H~2~O)Mn]ClO~4~ &#x00B7; 2H~2~O
;
_journal_issue 4
_journal_name_full 'Zeitschrift f\"ur Kristallographie - New Crystal Structures'
_journal_page_first 496
_journal_page_last 498
_journal_volume 215
_journal_year 2000
_chemical_formula_moiety 'C31H32N5O3Mn ClO4 2H2O'
_chemical_formula_structural
;
[(C12H12N2)2 (NH2C6H4COO) H2O Mn] ClO4 * 2H2O
;
_chemical_formula_sum 'C31 H36 Cl Mn N5 O9'
_chemical_formula_weight 713.04
_space_group_IT_number 2
_symmetry_cell_setting triclinic
_symmetry_space_group_name_Hall '-P 1'
_symmetry_space_group_name_H-M 'P -1'
_cell_angle_alpha 79.322(9)
_cell_angle_beta 79.550(8)
_cell_angle_gamma 79.152(6)
_cell_formula_units_Z 2
_cell_length_a 9.5173(9)
_cell_length_b 12.0593(12)
_cell_length_c 15.752(2)
_cell_measurement_temperature 293(2)
_cell_volume 1724.6(3)
_diffrn_ambient_temperature 293(2)
_exptl_crystal_density_diffrn 1.373
_cod_depositor_comments
;
The following automatic conversions were performed:
'_symmetry_cell_setting' value 'Triclinic' changed to 'triclinic'
according to '/home/saulius/struct/CIF-dictionaries/cif_core.dic'
dictionary named 'cif_core.dic' version 2.4.1 from
2010-06-29.

'_geom_bond_publ_flag' value 'Y' changed to 'y' according to
'/home/saulius/struct/CIF-dictionaries/cif_core.dic' dictionary named
'cif_core.dic' version 2.4.1 from 2010-06-29 (6 times).

Automatic conversion script
Id: cif_fix_enum 1527 2010-12-29 10:47:43Z saulius 
;
_cod_database_code 8101331

loop_
_symmetry_equiv_pos_as_xyz
'x, y, z'
'-x, -y, -z'

loop_
_atom_site_label
_atom_site_type_symbol
_atom_site_fract_x
_atom_site_fract_y
_atom_site_fract_z
_atom_site_U_iso_or_equiv
_atom_site_adp_type
_atom_site_occupancy
_atom_site_symmetry_multiplicity
_atom_site_calc_flag
_atom_site_refinement_flags
_atom_site_disorder_assembly
_atom_site_disorder_group
_atom_site_Wyckoff_symbol
Mn1 Mn 0.13672(9) 0.86165(7) 0.72298(5) 0.0511(3) Uani 1 2 d . . . i
Cl1 Cl 0.0916(2) 1.3990(2) 0.74522(14) 0.1013(6) Uani 1 2 d . . . i
O1 O -0.0415(4) 0.9855(3) 0.7544(2) 0.0617(10) Uani 1 2 d . . . i
O2 O -0.2250(5) 0.8889(4) 0.7727(3) 0.0842(13) Uani 1 2 d . . . i
O3 O 0.0073(5) 0.7372(3) 0.8027(2) 0.0793(12) Uani 1 2 d . . . i
H3A H -0.0858 0.7618 0.8297 0.095 Uiso 1 2 calc R . . i
H3C H 0.0453 0.6597 0.8096 0.095 Uiso 1 2 calc R . . i
O4' O 0.1268(16) 1.4673(14) 0.7996(10) 0.160(8) Uiso 0.524(18) 2 d P . . i
O4 O 0.1022(15) 1.3594(13) 0.8365(10) 0.136(7) Uiso 0.476(18) 2 d P . . i
O5 O 0.1923(8) 1.4446(7) 0.6781(6) 0.197(4) Uani 1 2 d . . . i
O6 O -0.0438(6) 1.4341(7) 0.7260(5) 0.170(3) Uani 1 2 d . . . i
O7 O 0.1285(10) 1.2800(8) 0.7429(8) 0.232(5) Uani 1 2 d . . . i
N1 N 0.3429(5) 0.7298(4) 0.7322(3) 0.0537(11) Uani 1 2 d . . . i
N2 N 0.2519(5) 0.9054(4) 0.8228(2) 0.0531(11) Uani 1 2 d . . . i
N3 N 0.2421(4) 0.9807(3) 0.6095(2) 0.0487(10) Uani 1 2 d . . . i
N4 N 0.0929(5) 0.8184(4) 0.5984(2) 0.0518(10) Uani 1 2 d . . . i
N5 N -0.5655(6) 1.3704(5) 0.8590(4) 0.105(2) Uani 1 2 d . . . i
H5B H -0.6574 1.3718 0.8647 0.126 Uiso 1 2 calc R . . i
H5C H -0.5325 1.4274 0.8695 0.126 Uiso 1 2 calc R . . i
C1 C 0.3885(6) 0.6486(5) 0.6822(3) 0.0585(14) Uani 1 2 d . . . i
H1A H 0.3269 0.6378 0.6460 0.070 Uiso 1 2 calc R . . i
C2 C 0.5217(7) 0.5795(5) 0.6810(4) 0.0618(14) Uani 1 2 d . . . i
C3 C 0.6141(6) 0.5998(5) 0.7332(4) 0.0701(16) Uani 1 2 d . . . i
H3B H 0.7064 0.5573 0.7328 0.084 Uiso 1 2 calc R . . i
C4 C 0.5680(7) 0.6832(5) 0.7855(4) 0.0677(16) Uani 1 2 d . . . i
H4A H 0.6291 0.6971 0.8208 0.081 Uiso 1 2 calc R . . i
C5 C 0.4304(6) 0.7466(4) 0.7856(3) 0.0536(13) Uani 1 2 d . . . i
C6 C 0.3699(6) 0.8325(4) 0.8439(3) 0.0515(13) Uani 1 2 d . . . i
C7 C 0.4273(6) 0.8385(5) 0.9175(3) 0.0626(15) Uani 1 2 d . . . i
H7B H 0.5076 0.7867 0.9331 0.075 Uiso 1 2 calc R . . i
C8 C 0.3633(7) 0.9226(5) 0.9671(3) 0.0663(16) Uani 1 2 d . . . i
H8A H 0.4009 0.9267 1.0168 0.080 Uiso 1 2 calc R . . i
C9 C 0.2451(7) 1.0004(5) 0.9451(3) 0.0622(15) Uani 1 2 d . . . i
C10 C 0.1929(6) 0.9872(5) 0.8711(3) 0.0603(14) Uani 1 2 d . . . i
H10A H 0.1127 1.0382 0.8545 0.072 Uiso 1 2 calc R . . i
C11 C 0.0154(6) 0.7384(5) 0.5961(3) 0.0571(14) Uani 1 2 d . . . i
H11A H -0.0193 0.6968 0.6491 0.069 Uiso 1 2 calc R . . i
C12 C -0.0176(6) 0.7125(5) 0.5215(4) 0.0582(14) Uani 1 2 d . . . i
C13 C 0.0368(7) 0.7740(5) 0.4432(4) 0.0708(17) Uani 1 2 d . . . i
H13A H 0.0181 0.7594 0.3907 0.085 Uiso 1 2 calc R . . i
C14 C 0.1185(7) 0.8571(5) 0.4430(3) 0.0675(16) Uani 1 2 d . . . i
H14A H 0.1552 0.8985 0.3904 0.081 Uiso 1 2 calc R . . i
C15 C 0.1460(5) 0.8788(4) 0.5219(3) 0.0502(13) Uani 1 2 d . . . i
C16 C 0.2282(5) 0.9683(4) 0.5277(3) 0.0476(12) Uani 1 2 d . . . i
C17 C 0.2885(6) 1.0382(4) 0.4550(3) 0.0559(14) Uani 1 2 d . . . i
H17A H 0.2777 1.0300 0.3991 0.067 Uiso 1 2 calc R . . i
C18 C 0.3643(6) 1.1197(5) 0.4665(3) 0.0593(14) Uani 1 2 d . . . i
H18A H 0.4079 1.1647 0.4181 0.071 Uiso 1 2 calc R . . i
C19 C 0.3759(6) 1.1350(4) 0.5499(3) 0.0548(13) Uani 1 2 d . . . i
C20 C 0.3133(5) 1.0624(4) 0.6183(3) 0.0521(13) Uani 1 2 d . . . i
H20A H 0.3212 1.0707 0.6747 0.063 Uiso 1 2 calc R . . i
C21 C -0.1755(6) 0.9776(5) 0.7704(3) 0.0575(14) Uani 1 2 d . . . i
C22 C -0.2775(6) 1.0845(5) 0.7891(3) 0.0543(13) Uani 1 2 d . . . i
C23 C -0.2281(6) 1.1785(5) 0.8034(3) 0.0634(15) Uani 1 2 d . . . i
H23A H -0.1289 1.1777 0.7976 0.076 Uiso 1 2 calc R . . i
C24 C -0.3222(7) 1.2738(6) 0.8260(4) 0.0747(17) Uani 1 2 d . . . i
H24A H -0.2865 1.3360 0.8364 0.090 Uiso 1 2 calc R . . i
C25 C -0.4712(7) 1.2769(6) 0.8332(4) 0.0726(17) Uani 1 2 d . . . i
C26 C -0.5206(6) 1.1851(6) 0.8162(4) 0.0716(17) Uani 1 2 d . . . i
H26A H -0.6195 1.1873 0.8189 0.086 Uiso 1 2 calc R . . i
C27 C -0.4259(6) 1.0898(5) 0.7951(3) 0.0615(15) Uani 1 2 d . . . i
H27A H -0.4618 1.0279 0.7845 0.074 Uiso 1 2 calc R . . i
C28 C 0.5640(8) 0.4843(5) 0.6258(4) 0.0836(19) Uani 1 2 d . . . i
H28A H 0.6599 0.4456 0.6331 0.125 Uiso 1 2 calc R . . i
H28B H 0.5617 0.5161 0.5654 0.125 Uiso 1 2 calc R . . i
H28C H 0.4971 0.4309 0.6440 0.125 Uiso 1 2 calc R . . i
C29 C 0.1757(8) 1.0944(6) 0.9955(4) 0.089(2) Uani 1 2 d . . . i
H29A H 0.0960 1.1388 0.9685 0.134 Uiso 1 2 calc R . . i
H29B H 0.2452 1.1424 0.9960 0.134 Uiso 1 2 calc R . . i
H29C H 0.1410 1.0625 1.0543 0.134 Uiso 1 2 calc R . . i
C30 C 0.4536(6) 1.2257(5) 0.5666(4) 0.0697(16) Uani 1 2 d . . . i
H30A H 0.4901 1.2682 0.5119 0.105 Uiso 1 2 calc R . . i
H30B H 0.5325 1.1898 0.5976 0.105 Uiso 1 2 calc R . . i
H30C H 0.3872 1.2765 0.6011 0.105 Uiso 1 2 calc R . . i
C31 C -0.1141(7) 0.6248(5) 0.5262(4) 0.0721(17) Uani 1 2 d . . . i
H31A H -0.1392 0.5914 0.5860 0.108 Uiso 1 2 calc R . . i
H31B H -0.0639 0.5662 0.4930 0.108 Uiso 1 2 calc R . . i
H31C H -0.2005 0.6612 0.5026 0.108 Uiso 1 2 calc R . . i
OW1' O 0.214(3) 0.587(2) 0.9859(15) 0.228(18) Uiso 0.50(5) 2 d P A 1 i
OW2' O 0.175(7) 0.448(3) 1.057(2) 0.42(2) Uiso 0.66(6) 2 d P B 1 i
OW1 O 0.092(8) 0.626(4) 0.965(3) 0.45(3) Uiso 0.50(5) 2 d P A 2 i
HW1A H 0.1068 0.5663 0.9237 0.540 Uiso 1 2 d . C 2 i
HW1B H -0.0181 0.6554 0.9427 0.540 Uiso 1 2 d . D 2 i
OW2 O 0.311(9) 0.451(4) 1.031(3) 0.32(4) Uiso 0.34(6) 2 d P B 2 i
HW2A H 0.2693 0.5344 1.0393 0.389 Uiso 1 2 d . E 2 i
HW2B H 0.4258 0.5120 1.0079 0.389 Uiso 1 2 d . F 2 i

loop_
_atom_site_aniso_label
_atom_site_aniso_U_11
_atom_site_aniso_U_22
_atom_site_aniso_U_33
_atom_site_aniso_U_23
_atom_site_aniso_U_13
_atom_site_aniso_U_12
Mn1 0.0552(5) 0.0667(6) 0.0331(4) -0.0025(3) -0.0128(3) -0.0135(4)
Cl1 0.0724(13) 0.1415(19) 0.0987(14) -0.0252(13) -0.0256(11) -0.0202(13)
O1 0.050(2) 0.082(3) 0.049(2) -0.0051(18) -0.0032(17) -0.012(2)
O2 0.074(3) 0.092(3) 0.099(3) -0.028(3) -0.016(2) -0.028(3)
O3 0.088(3) 0.080(3) 0.066(2) 0.003(2) -0.004(2) -0.026(2)
O5 0.137(6) 0.220(8) 0.229(9) -0.047(7) 0.049(6) -0.077(6)
O6 0.064(4) 0.214(7) 0.211(7) 0.025(6) -0.051(4) -0.003(4)
O7 0.169(8) 0.157(7) 0.361(14) 0.010(8) -0.099(8) 0.005(6)
N1 0.060(3) 0.058(3) 0.045(2) 0.000(2) -0.017(2) -0.015(2)
N2 0.061(3) 0.067(3) 0.036(2) -0.006(2) -0.014(2) -0.016(2)
N3 0.054(3) 0.060(3) 0.032(2) -0.0038(18) -0.0107(19) -0.008(2)
N4 0.056(3) 0.058(3) 0.043(2) -0.0048(19) -0.014(2) -0.010(2)
N5 0.074(4) 0.097(4) 0.135(5) -0.021(4) 0.001(4) -0.003(4)
C1 0.063(4) 0.059(4) 0.056(3) -0.003(3) -0.018(3) -0.016(3)
C2 0.069(4) 0.059(4) 0.058(3) -0.004(3) -0.011(3) -0.018(3)
C3 0.058(4) 0.062(4) 0.090(4) -0.005(3) -0.016(3) -0.009(3)
C4 0.068(4) 0.068(4) 0.072(4) -0.001(3) -0.032(3) -0.013(3)
C5 0.061(4) 0.055(3) 0.048(3) 0.005(2) -0.016(3) -0.022(3)
C6 0.057(3) 0.061(3) 0.041(3) -0.001(2) -0.017(2) -0.020(3)
C7 0.069(4) 0.074(4) 0.049(3) 0.006(3) -0.025(3) -0.021(3)
C8 0.080(4) 0.092(4) 0.037(3) -0.004(3) -0.021(3) -0.033(4)
C9 0.082(4) 0.079(4) 0.031(3) -0.010(3) -0.004(3) -0.029(4)
C10 0.068(4) 0.069(4) 0.044(3) -0.007(3) -0.010(3) -0.013(3)
C11 0.065(4) 0.061(3) 0.048(3) -0.004(2) -0.017(3) -0.012(3)
C12 0.051(3) 0.066(4) 0.062(3) -0.021(3) -0.023(3) 0.003(3)
C13 0.077(4) 0.095(5) 0.049(3) -0.026(3) -0.021(3) -0.011(4)
C14 0.075(4) 0.089(4) 0.037(3) -0.009(3) -0.012(3) -0.009(4)
C15 0.049(3) 0.063(3) 0.034(2) -0.002(2) -0.011(2) 0.000(3)
C16 0.041(3) 0.057(3) 0.039(3) -0.005(2) -0.008(2) 0.004(2)
C17 0.065(4) 0.056(3) 0.038(3) -0.002(2) -0.002(2) 0.001(3)
C18 0.062(4) 0.053(3) 0.048(3) 0.007(2) 0.005(3) 0.001(3)
C19 0.051(3) 0.046(3) 0.062(3) -0.003(3) -0.006(3) 0.000(3)
C20 0.055(3) 0.066(3) 0.035(3) -0.005(2) -0.008(2) -0.010(3)
C21 0.059(4) 0.083(4) 0.033(3) -0.006(3) -0.013(2) -0.014(3)
C22 0.050(3) 0.077(4) 0.036(3) 0.002(2) -0.011(2) -0.015(3)
C23 0.049(3) 0.077(4) 0.062(3) 0.002(3) -0.009(3) -0.015(3)
C24 0.066(4) 0.071(4) 0.088(4) -0.008(3) -0.016(4) -0.012(4)
C25 0.067(4) 0.080(5) 0.059(3) 0.004(3) -0.004(3) -0.002(4)
C26 0.047(4) 0.092(5) 0.069(4) 0.011(3) -0.013(3) -0.011(4)
C27 0.058(4) 0.078(4) 0.048(3) 0.003(3) -0.011(3) -0.018(3)
C28 0.089(5) 0.068(4) 0.094(5) -0.015(4) -0.014(4) -0.013(4)
C29 0.105(5) 0.113(5) 0.055(4) -0.029(4) -0.001(4) -0.023(4)
C30 0.069(4) 0.068(4) 0.069(4) -0.004(3) -0.003(3) -0.017(3)
C31 0.076(4) 0.068(4) 0.080(4) -0.023(3) -0.027(3) -0.005(3)

loop_
_geom_bond_atom_site_label_1
_geom_bond_atom_site_label_2
_geom_bond_distance
_geom_bond_site_symmetry_2
_geom_bond_publ_flag
Mn1 O1 2.089(4) . y
Mn1 O3 2.187(4) . y
Mn1 N4 2.249(4) . y
Mn1 N2 2.258(4) . y
Mn1 N3 2.282(4) . y
Mn1 N1 2.290(4) . y
Cl1 O6 1.349(5) . ?
Cl1 O5 1.398(7) . ?
Cl1 O7 1.417(9) . ?
Cl1 O4 1.444(15) . ?
O1 C21 1.273(6) . ?
O2 C21 1.240(6) . ?
N1 C1 1.330(6) . ?
N1 C5 1.350(6) . ?
N2 C10 1.335(6) . ?
N2 C6 1.342(6) . ?
N3 C20 1.336(6) . ?
N3 C16 1.356(6) . ?
N4 C11 1.329(6) . ?
N4 C15 1.353(6) . ?
N5 C25 1.378(8) . ?
C1 C2 1.379(8) . ?
C2 C3 1.388(8) . ?
C2 C28 1.519(8) . ?
C3 C4 1.376(8) . ?
C4 C5 1.386(8) . ?
C5 C6 1.478(7) . ?
C6 C7 1.388(7) . ?
C7 C8 1.378(8) . ?
C8 C9 1.374(8) . ?
C9 C10 1.392(7) . ?
C9 C29 1.487(8) . ?
C11 C12 1.373(7) . ?
C12 C13 1.383(8) . ?
C12 C31 1.509(7) . ?
C13 C14 1.379(8) . ?
C14 C15 1.395(7) . ?
C15 C16 1.472(7) . ?
C16 C17 1.392(7) . ?
C17 C18 1.378(7) . ?
C18 C19 1.386(7) . ?
C19 C20 1.378(7) . ?
C19 C30 1.514(7) . ?
C21 C22 1.502(8) . ?
C22 C23 1.374(7) . ?
C22 C27 1.389(7) . ?
C23 C24 1.379(8) . ?
C24 C25 1.396(8) . ?
C25 C26 1.367(8) . ?
C26 C27 1.374(8) . ?
